data_7221840
loop_
_publ_author_name
'Martin, Lee'
'Yang, Songjie'
'Brooks, Andrew C.'
'Horton, Peter N.'
'Male, Louise'
'Moulfi, Ourida'
'Harmand, Lydie'
'Day, Peter'
'Clegg, William'
'Harrington, Ross W.'
'Wallis, John D.'

_publ_section_title
;
 Contrasting crystal packing arrangements in triiodide salts of radical
 cations of chiral bis(pyrrolo[3,4-d])tetrathiafulvalenes
;
_journal_issue 38
_journal_name_full CrystEngComm
_journal_page_first 7354
_journal_paper_doi 10.1039/C5CE01430A
_journal_volume 17
_journal_year 2015
_chemical_absolute_configuration ad
_chemical_formula_sum 'C26 H22 I3 N2 S4'
_chemical_formula_weight 871.39
_chemical_name_systematic 'Bis(S-N-(1-phenyl)ethylpyrrolo)tetrathiafulvalenetriiodide  11.I3'
_space_group_crystal_system triclinic
_space_group_IT_number 1
_space_group_name_Hall 'P 1'
_space_group_name_H-M_alt 'P 1'
_symmetry_space_group_name_Hall 'P 1'
_symmetry_space_group_name_H-M 'P 1'
_atom_sites_solution_hydrogens geom
_audit_creation_method SHELXL-2013
_audit_update_record
;
2015-07-19 deposited with the CCDC.
2015-08-20 downloaded from the CCDC.
;
_cell_angle_alpha 89.206(5)
_cell_angle_beta 87.608(3)
_cell_angle_gamma 60.661(5)
_cell_formula_units_Z 6
_cell_length_a 9.4562(16)
_cell_length_b 9.5572(14)
_cell_length_c 53.944(9)
_cell_measurement_reflns_used 6126
_cell_measurement_temperature 120(2)
_cell_measurement_theta_max 27.485
_cell_measurement_theta_min 2.910
_cell_volume 4246.0(12)
_computing_cell_refinement 'DENZO (Otwinowski & Minor, 1997) & COLLECT (Hooft, R.W.W., 1998)'
_computing_data_collection 'COLLECT (Hooft, R.W.W., 1998)'
_computing_data_reduction 'DENZO (Otwinowski & Minor, 1997) & COLLECT (Hooft, R.W.W., 1998)'
_computing_structure_refinement 'SHELXL-2013 (Sheldrick, 2013)'
_computing_structure_solution 'SHELXS-97 (Sheldrick, 1997a)'
_diffrn_ambient_temperature 120(2)
_diffrn_detector_area_resol_mean 9.091
_diffrn_measured_fraction_theta_full 0.842
_diffrn_measured_fraction_theta_max 0.825
_diffrn_measurement_device_type 'Bruker-Nonius 95mm CCD camera on \k-goniostat'
_diffrn_measurement_method '\f & \w scans'
_diffrn_radiation_monochromator graphite
_diffrn_radiation_source 'Bruker-Nonius FR591 rotating anode'
_diffrn_radiation_type MoK\a
_diffrn_radiation_wavelength 0.71073
_diffrn_reflns_av_R_equivalents 0.1058
_diffrn_reflns_av_unetI/netI 0.2212
_diffrn_reflns_laue_measured_fraction_full 0.842
_diffrn_reflns_laue_measured_fraction_max 0.825
_diffrn_reflns_limit_h_max 11
_diffrn_reflns_limit_h_min -11
_diffrn_reflns_limit_k_max 11
_diffrn_reflns_limit_k_min -11
_diffrn_reflns_limit_l_max 64
_diffrn_reflns_limit_l_min -64
_diffrn_reflns_number 41220
_diffrn_reflns_point_group_measured_fraction_full 0.672
_diffrn_reflns_point_group_measured_fraction_max 0.650
_diffrn_reflns_theta_full 24.000
_diffrn_reflns_theta_max 25.000
_diffrn_reflns_theta_min 3.288
_exptl_absorpt_coefficient_mu 3.627
_exptl_absorpt_correction_T_max 0.9646
_exptl_absorpt_correction_T_min 0.5025
_exptl_absorpt_correction_type multi-scan
_exptl_absorpt_process_details 'SADABS V2.10 (Sheldrick, G.M., 2003)'
_exptl_crystal_colour Black
_exptl_crystal_density_diffrn 2.045
_exptl_crystal_description Sheet
_exptl_crystal_F_000 2490
_exptl_crystal_recrystallization_method electrocrystallisation
_exptl_crystal_size_max 0.220
_exptl_crystal_size_mid 0.180
_exptl_crystal_size_min 0.010
_refine_diff_density_max 2.034
_refine_diff_density_min -1.613
_refine_diff_density_rms 0.298
_refine_ls_abs_structure_details
;
 Flack x determined using 3137 quotients [(I+)-(I-)]/[(I+)+(I-)]
 (Parsons and Flack (2004), Acta Cryst. A60, s61).
;
_refine_ls_abs_structure_Flack 0.12(3)
_refine_ls_extinction_method none
_refine_ls_goodness_of_fit_ref 1.044
_refine_ls_hydrogen_treatment constr
_refine_ls_matrix_type full
_refine_ls_number_parameters 1891
_refine_ls_number_reflns 19478
_refine_ls_number_restraints 2930
_refine_ls_restrained_S_all 0.972
_refine_ls_R_factor_all 0.1848
_refine_ls_R_factor_gt 0.0846
_refine_ls_shift/su_max 0.000
_refine_ls_shift/su_mean 0.000
_refine_ls_structure_factor_coef Fsqd
_refine_ls_weighting_details 'w=1/[\s^2^(Fo^2^)+165.2835P] where P=(Fo^2^+2Fc^2^)/3'
_refine_ls_weighting_scheme calc
_refine_ls_wR_factor_gt 0.1534
_refine_ls_wR_factor_ref 0.1872
_reflns_Friedel_coverage 0.575
_reflns_friedel_fraction_full 0.503
_reflns_friedel_fraction_max 0.475
_reflns_number_gt 10434
_reflns_number_total 19478
_reflns_threshold_expression 'I > 2\s(I)'
_cod_data_source_file c5ce01430a1.cif
_cod_data_source_block 1570post
_cod_depositor_comments 'Adding full bibliography for 7221839--7221844.cif.'
_cod_database_code 7221840
_shelx_space_group_comment
;
The symmetry employed for this shelxl refinement is uniquely defined
by the following loop, which should always be used as a source of
symmetry information in preference to the above space-group names.
They are only intended as comments.
;
_shelx_estimated_absorpt_t_min 0.502
_shelx_estimated_absorpt_t_max 0.965
_shelxl_version_number 2013-4

loop_
_space_group_symop_operation_xyz
'x, y, z'

loop_
_atom_site_label
_atom_site_type_symbol
_atom_site_fract_x
_atom_site_fract_y
_atom_site_fract_z
_atom_site_U_iso_or_equiv
_atom_site_adp_type
_atom_site_occupancy
_atom_site_site_symmetry_order
_atom_site_calc_flag
_atom_site_refinement_flags_posn
_atom_site_refinement_flags_adp
C1 C 0.891(4) 0.084(5) 0.7494(7) 0.0286(18) Uani 1 1 d D U
C2 C 0.948(4) -0.037(5) 0.7681(7) 0.0285(18) Uani 1 1 d D U
C3 C 0.864(4) 0.283(5) 0.7154(7) 0.029(2) Uani 1 1 d D U
C4 C 0.721(4) 0.276(5) 0.7162(7) 0.029(2) Uani 1 1 d D U
C5 C 0.854(4) 0.382(5) 0.6965(7) 0.029(2) Uani 1 1 d D U
H5 H 0.9366 0.4055 0.6910 0.035 Uiso 1 1 calc R U
C6 C 0.615(4) 0.379(5) 0.6986(7) 0.029(2) Uani 1 1 d D U
H6 H 0.5084 0.3998 0.6956 0.034 Uiso 1 1 calc R U
C7 C 1.110(4) -0.214(5) 0.8027(6) 0.028(2) Uani 1 1 d D U
C8 C 0.971(4) -0.221(5) 0.8029(6) 0.028(2) Uani 1 1 d D U
C9 C 1.213(4) -0.311(5) 0.8218(7) 0.029(2) Uani 1 1 d D U
H9 H 1.3185 -0.3302 0.8256 0.034 Uiso 1 1 calc R U
C10 C 0.977(4) -0.325(5) 0.8220(7) 0.028(2) Uani 1 1 d D U
H10 H 0.8990 -0.3583 0.8260 0.034 Uiso 1 1 calc R U
C11 C 0.640(4) 0.556(4) 0.6663(5) 0.030(3) Uani 1 1 d D U
H11 H 0.5197 0.5989 0.6669 0.036 Uiso 1 1 calc R U
C12 C 0.664(6) 0.702(4) 0.6693(7) 0.030(3) Uani 1 1 d D U
H12A H 0.5667 0.7985 0.6642 0.045 Uiso 1 1 calc R U
H12B H 0.7577 0.6871 0.6588 0.045 Uiso 1 1 calc R U
H12C H 0.6837 0.7123 0.6867 0.045 Uiso 1 1 calc R U
C13 C 0.700(4) 0.480(5) 0.6410(6) 0.031(3) Uani 1 1 d D U
C14 C 0.865(4) 0.396(5) 0.6344(6) 0.032(3) Uani 1 1 d D U
H14 H 0.9413 0.3800 0.6465 0.038 Uiso 1 1 calc R U
C15 C 0.920(4) 0.336(5) 0.6106(6) 0.032(3) Uani 1 1 d D U
H15 H 1.0315 0.2938 0.6057 0.038 Uiso 1 1 calc R U
C16 C 0.813(4) 0.337(5) 0.5942(7) 0.031(4) Uani 1 1 d D U
H16 H 0.8528 0.2821 0.5788 0.038 Uiso 1 1 calc R U
C17 C 0.641(4) 0.419(5) 0.5997(6) 0.031(3) Uani 1 1 d D U
H17 H 0.5657 0.4318 0.5876 0.038 Uiso 1 1 calc R U
C18 C 0.592(4) 0.480(5) 0.6236(6) 0.031(3) Uani 1 1 d D U
H18 H 0.4812 0.5231 0.6285 0.037 Uiso 1 1 calc R U
C19 C 1.182(4) -0.493(4) 0.8539(6) 0.030(3) Uani 1 1 d D U
H19 H 1.2198 -0.6009 0.8460 0.035 Uiso 1 1 calc R U
C20 C 1.327(4) -0.497(5) 0.8656(7) 0.030(4) Uani 1 1 d D U
H20A H 1.2934 -0.3938 0.8736 0.045 Uiso 1 1 calc R U
H20B H 1.4113 -0.5181 0.8527 0.045 Uiso 1 1 calc R U
H20C H 1.3700 -0.5828 0.8779 0.045 Uiso 1 1 calc R U
C21 C 1.048(4) -0.465(4) 0.8724(6) 0.030(3) Uani 1 1 d D U
C22 C 0.969(5) -0.323(4) 0.8864(7) 0.030(3) Uani 1 1 d D U
H22 H 0.9945 -0.2392 0.8842 0.036 Uiso 1 1 calc R U
C23 C 0.849(5) -0.311(5) 0.9037(7) 0.030(3) Uani 1 1 d D U
H23 H 0.8000 -0.2176 0.9140 0.036 Uiso 1 1 calc R U
C24 C 0.799(5) -0.415(5) 0.9074(7) 0.030(3) Uani 1 1 d D U
H24 H 0.7173 -0.3980 0.9198 0.036 Uiso 1 1 calc R U
C25 C 0.868(5) -0.551(5) 0.8924(7) 0.030(3) Uani 1 1 d D U
H25 H 0.8313 -0.6274 0.8936 0.036 Uiso 1 1 calc R U
C26 C 0.991(5) -0.574(5) 0.8758(7) 0.030(3) Uani 1 1 d D U
H26 H 1.0410 -0.6699 0.8662 0.036 Uiso 1 1 calc R U
N1 N 0.702(4) 0.442(4) 0.6869(5) 0.029(2) Uani 1 1 d D U
N2 N 1.118(4) -0.370(4) 0.8335(5) 0.029(2) Uani 1 1 d D U
S1 S 1.0104(15) 0.1562(15) 0.7359(2) 0.0289(18) Uani 1 1 d D U
S2 S 0.7017(15) 0.1471(15) 0.7380(2) 0.0283(18) Uani 1 1 d D U
S3 S 1.1395(15) -0.0974(16) 0.7798(2) 0.0285(18) Uani 1 1 d D U
S4 S 0.8285(15) -0.1064(15) 0.7817(2) 0.0286(18) Uani 1 1 d D U
C31 C 0.571(5) 0.635(4) 0.0888(7) 0.0210(17) Uani 1 1 d D U
C32 C 0.677(5) 0.578(4) 0.1084(7) 0.0216(17) Uani 1 1 d D U
C33 C 0.402(5) 0.805(4) 0.0539(7) 0.0218(19) Uani 1 1 d D U
C34 C 0.382(5) 0.675(4) 0.0536(7) 0.0216(19) Uani 1 1 d D U
C35 C 0.309(5) 0.905(5) 0.0354(7) 0.023(2) Uani 1 1 d D U
H35 H 0.2932 1.0083 0.0315 0.027 Uiso 1 1 calc R U
C36 C 0.289(5) 0.674(4) 0.0343(7) 0.022(2) Uani 1 1 d D U
H36 H 0.2646 0.5926 0.0297 0.027 Uiso 1 1 calc R U
C37 C 0.878(5) 0.535(4) 0.1415(7) 0.0221(19) Uani 1 1 d D U
C38 C 0.869(5) 0.397(4) 0.1408(7) 0.0222(19) Uani 1 1 d D U
C39 C 0.994(5) 0.525(4) 0.1587(7) 0.022(2) Uani 1 1 d D U
H39 H 1.0291 0.6008 0.1621 0.027 Uiso 1 1 calc R U
C40 C 0.982(5) 0.287(4) 0.1575(7) 0.022(2) Uani 1 1 d D U
H40 H 1.0095 0.1786 0.1600 0.027 Uiso 1 1 calc R U
C41 C 0.119(5) 0.889(4) 0.0041(6) 0.024(3) Uani 1 1 d D U
H41 H 0.0136 0.9045 0.0114 0.028 Uiso 1 1 calc R U
C42 C 0.093(5) 1.054(4) -0.0050(7) 0.024(4) Uani 1 1 d D U
H42A H 0.0542 1.1300 0.0090 0.036 Uiso 1 1 calc R U
H42B H 0.0124 1.0945 -0.0178 0.036 Uiso 1 1 calc R U
H42C H 0.1960 1.0423 -0.0118 0.036 Uiso 1 1 calc R U
C43 C 0.173(5) 0.768(5) -0.0174(6) 0.024(3) Uani 1 1 d D U
C44 C 0.283(5) 0.757(5) -0.0364(6) 0.025(3) Uani 1 1 d D U
H44 H 0.3419 0.8135 -0.0355 0.030 Uiso 1 1 calc R U
C45 C 0.305(5) 0.657(5) -0.0573(7) 0.025(3) Uani 1 1 d D U
H45 H 0.3785 0.6468 -0.0706 0.030 Uiso 1 1 calc R U
C46 C 0.221(5) 0.579(5) -0.0582(7) 0.025(3) Uani 1 1 d D U
H46 H 0.2351 0.5160 -0.0726 0.030 Uiso 1 1 calc R U
C47 C 0.114(5) 0.584(5) -0.0390(7) 0.025(3) Uani 1 1 d D U
H47 H 0.0585 0.5243 -0.0404 0.030 Uiso 1 1 calc R U
C48 C 0.088(5) 0.678(5) -0.0180(7) 0.025(3) Uani 1 1 d D U
H48 H 0.0176 0.6829 -0.0046 0.030 Uiso 1 1 calc R U
C49 C 1.163(4) 0.308(5) 0.1890(6) 0.023(2) Uani 1 1 d D U
H49 H 1.2216 0.1883 0.1874 0.028 Uiso 1 1 calc R U
C50 C 1.291(5) 0.360(5) 0.1861(7) 0.024(3) Uani 1 1 d D U
H50A H 1.2374 0.4776 0.1849 0.036 Uiso 1 1 calc R U
H50B H 1.3580 0.3119 0.1710 0.036 Uiso 1 1 calc R U
H50C H 1.3595 0.3254 0.2005 0.036 Uiso 1 1 calc R U
C51 C 1.071(5) 0.350(4) 0.2143(6) 0.024(3) Uani 1 1 d D U
C52 C 0.986(5) 0.505(5) 0.2224(7) 0.024(3) Uani 1 1 d D U
H52 H 0.9795 0.5913 0.2126 0.029 Uiso 1 1 calc R U
C53 C 0.908(5) 0.531(5) 0.2460(7) 0.024(3) Uani 1 1 d D U
H53 H 0.8490 0.6386 0.2521 0.029 Uiso 1 1 calc R U
C54 C 0.911(5) 0.416(4) 0.2603(7) 0.024(3) Uani 1 1 d D U
H54 H 0.8564 0.4415 0.2761 0.029 Uiso 1 1 calc R U
C55 C 0.993(5) 0.261(5) 0.2520(7) 0.024(3) Uani 1 1 d D U
H55 H 0.9984 0.1773 0.2623 0.029 Uiso 1 1 calc R U
C56 C 1.066(5) 0.227(5) 0.2288(6) 0.024(3) Uani 1 1 d D U
H56 H 1.1153 0.1209 0.2225 0.029 Uiso 1 1 calc R U
N31 N 0.242(4) 0.824(4) 0.0236(5) 0.023(2) Uani 1 1 d D U
N32 N 1.043(4) 0.371(4) 0.1692(5) 0.023(2) Uani 1 1 d D U
S31 S 0.5162(15) 0.8236(14) 0.0765(2) 0.0211(17) Uani 1 1 d D U
S32 S 0.4980(15) 0.5233(14) 0.0752(2) 0.0210(17) Uani 1 1 d D U
S33 S 0.7590(15) 0.6879(14) 0.1209(2) 0.0219(17) Uani 1 1 d D U
S34 S 0.7463(16) 0.3845(14) 0.1190(2) 0.0221(17) Uani 1 1 d D U
C61 C 0.698(4) -0.098(4) 0.4158(7) 0.0243(18) Uani 1 1 d D U
C62 C 0.638(4) -0.156(4) 0.4355(7) 0.0243(19) Uani 1 1 d D U
C63 C 0.717(4) 0.097(4) 0.3841(7) 0.025(2) Uani 1 1 d D U
C64 C 0.863(5) -0.047(4) 0.3814(7) 0.024(2) Uani 1 1 d D U
C65 C 0.710(5) 0.196(5) 0.3653(7) 0.025(2) Uani 1 1 d D U
H65 H 0.6213 0.2974 0.3612 0.030 Uiso 1 1 calc R U
C66 C 0.957(5) -0.032(4) 0.3626(7) 0.024(2) Uani 1 1 d D U
H66 H 1.0644 -0.1095 0.3573 0.029 Uiso 1 1 calc R U
C67 C 0.467(5) -0.193(4) 0.4692(7) 0.025(2) Uani 1 1 d D U
C68 C 0.618(5) -0.326(5) 0.4696(7) 0.025(2) Uani 1 1 d D U
C69 C 0.363(5) -0.195(5) 0.4883(7) 0.025(2) Uani 1 1 d D U
H69 H 0.2558 -0.1142 0.4927 0.030 Uiso 1 1 calc R U
C70 C 0.607(5) -0.431(5) 0.4879(7) 0.025(2) Uani 1 1 d D U
H70 H 0.6887 -0.5373 0.4914 0.030 Uiso 1 1 calc R U
C71 C 0.910(5) 0.184(5) 0.3314(6) 0.024(2) Uani 1 1 d D U
H71 H 0.8150 0.2922 0.3283 0.029 Uiso 1 1 calc R U
C72 C 1.056(5) 0.211(5) 0.3357(7) 0.024(3) Uani 1 1 d D U
H72A H 1.0281 0.2878 0.3493 0.037 Uiso 1 1 calc R U
H72B H 1.0812 0.2530 0.3205 0.037 Uiso 1 1 calc R U
H72C H 1.1501 0.1085 0.3399 0.037 Uiso 1 1 calc R U
C73 C 0.936(5) 0.081(5) 0.3084(6) 0.023(3) Uani 1 1 d D U
C74 C 1.083(5) -0.046(4) 0.3003(7) 0.023(3) Uani 1 1 d D U
H74 H 1.1772 -0.0662 0.3087 0.028 Uiso 1 1 calc R U
C75 C 1.101(5) -0.151(5) 0.2800(7) 0.023(3) Uani 1 1 d D U
H75 H 1.2037 -0.2401 0.2753 0.028 Uiso 1 1 calc R U
C76 C 0.964(5) -0.116(5) 0.2680(7) 0.023(3) Uani 1 1 d D U
H76 H 0.9732 -0.1798 0.2540 0.028 Uiso 1 1 calc R U
C77 C 0.810(5) 0.009(5) 0.2753(7) 0.023(3) Uani 1 1 d D U
H77 H 0.7167 0.0232 0.2672 0.028 Uiso 1 1 calc R U
C78 C 0.794(5) 0.114(5) 0.2950(7) 0.023(3) Uani 1 1 d D U
H78 H 0.6923 0.2048 0.2993 0.028 Uiso 1 1 calc R U
C79 C 0.387(5) -0.408(4) 0.5198(6) 0.027(3) Uani 1 1 d D U
H79 H 0.3011 -0.4235 0.5121 0.032 Uiso 1 1 calc R U
C80 C 0.517(5) -0.574(4) 0.5281(7) 0.028(4) Uani 1 1 d D U
H80A H 0.5640 -0.6451 0.5136 0.042 Uiso 1 1 calc R U
H80B H 0.4678 -0.6188 0.5397 0.042 Uiso 1 1 calc R U
H80C H 0.6026 -0.5643 0.5362 0.042 Uiso 1 1 calc R U
C81 C 0.303(5) -0.290(5) 0.5409(6) 0.027(3) Uani 1 1 d D U
C82 C 0.399(5) -0.276(5) 0.5589(7) 0.027(3) Uani 1 1 d D U
H82 H 0.5138 -0.3294 0.5576 0.033 Uiso 1 1 calc R U
C83 C 0.307(5) -0.174(5) 0.5793(7) 0.028(3) Uani 1 1 d D U
H83 H 0.3665 -0.1600 0.5919 0.034 Uiso 1 1 calc R U
C84 C 0.148(5) -0.097(5) 0.5825(7) 0.028(3) Uani 1 1 d D U
H84 H 0.0966 -0.0356 0.5972 0.034 Uiso 1 1 calc R U
C85 C 0.056(5) -0.108(5) 0.5638(7) 0.028(3) Uani 1 1 d D U
H85 H -0.0590 -0.0546 0.5654 0.033 Uiso 1 1 calc R U
C86 C 0.135(5) -0.196(5) 0.5429(7) 0.027(3) Uani 1 1 d D U
H86 H 0.0727 -0.1927 0.5294 0.033 Uiso 1 1 calc R U
N61 N 0.863(4) 0.117(4) 0.3535(5) 0.025(2) Uani 1 1 d D U
N62 N 0.454(4) -0.345(4) 0.4996(5) 0.026(2) Uani 1 1 d D U
S61 S 0.5733(15) 0.0965(14) 0.4050(2) 0.0253(19) Uani 1 1 d D U
S62 S 0.8867(16) -0.1995(14) 0.4022(2) 0.0244(19) Uani 1 1 d D U
S63 S 0.4408(15) -0.0398(14) 0.4479(2) 0.0245(19) Uani 1 1 d D U
S64 S 0.7555(15) -0.3436(14) 0.4466(2) 0.0239(19) Uani 1 1 d D U
C91 C 0.403(4) 0.605(4) 0.4229(7) 0.0227(18) Uani 1 1 d D U
C92 C 0.336(4) 0.552(4) 0.4424(7) 0.0233(18) Uani 1 1 d D U
C93 C 0.441(4) 0.768(5) 0.3877(7) 0.023(2) Uani 1 1 d D U
C94 C 0.583(5) 0.628(4) 0.3882(7) 0.023(2) Uani 1 1 d D U
C95 C 0.453(5) 0.866(5) 0.3692(7) 0.024(2) Uani 1 1 d D U
H95 H 0.3757 0.9723 0.3649 0.029 Uiso 1 1 calc R U
C96 C 0.693(5) 0.622(5) 0.3699(7) 0.024(2) Uani 1 1 d D U
H96 H 0.7997 0.5377 0.3661 0.029 Uiso 1 1 calc R U
C97 C 0.140(5) 0.537(4) 0.4743(7) 0.024(2) Uani 1 1 d D U
C98 C 0.281(4) 0.403(5) 0.4758(7) 0.024(2) Uani 1 1 d D U
C99 C 0.027(5) 0.539(5) 0.4930(7) 0.024(2) Uani 1 1 d D U
H99 H -0.0823 0.6207 0.4964 0.029 Uiso 1 1 calc R U
C100 C 0.268(5) 0.297(5) 0.4937(7) 0.024(2) Uani 1 1 d D U
H100 H 0.3443 0.1882 0.4970 0.029 Uiso 1 1 calc R U
C101 C 0.681(4) 0.824(5) 0.3387(6) 0.027(3) Uani 1 1 d D U
H101 H 0.6827 0.9182 0.3462 0.032 Uiso 1 1 calc R U
C102 C 0.858(4) 0.708(5) 0.3313(7) 0.027(4) Uani 1 1 d D U
H10A H 0.9132 0.6414 0.3456 0.040 Uiso 1 1 calc R U
H10B H 0.9125 0.7685 0.3259 0.040 Uiso 1 1 calc R U
H10C H 0.8633 0.6382 0.3177 0.040 Uiso 1 1 calc R U
C103 C 0.569(5) 0.894(5) 0.3170(7) 0.028(3) Uani 1 1 d D U
C104 C 0.474(5) 1.055(5) 0.3126(7) 0.029(3) Uani 1 1 d D U
H104 H 0.4638 1.1298 0.3249 0.034 Uiso 1 1 calc R U
C105 C 0.387(5) 1.117(5) 0.2894(7) 0.029(3) Uani 1 1 d D U
H105 H 0.3293 1.2284 0.2855 0.035 Uiso 1 1 calc R U
C106 C 0.397(5) 1.001(5) 0.2741(7) 0.029(3) Uani 1 1 d D U
H106 H 0.3338 1.0349 0.2598 0.035 Uiso 1 1 calc R U
C107 C 0.490(5) 0.837(5) 0.2777(7) 0.029(3) Uani 1 1 d D U
H107 H 0.4957 0.7644 0.2653 0.035 Uiso 1 1 calc R U
C108 C 0.579(5) 0.775(5) 0.3000(7) 0.028(3) Uani 1 1 d D U
H108 H 0.6397 0.6629 0.3032 0.034 Uiso 1 1 calc R U
C109 C 0.042(5) 0.350(5) 0.5272(6) 0.026(2) Uani 1 1 d D U
H109 H -0.0699 0.4426 0.5298 0.031 Uiso 1 1 calc R U
C110 C 0.022(5) 0.210(5) 0.5215(7) 0.026(3) Uani 1 1 d D U
H11A H -0.0321 0.2271 0.5058 0.039 Uiso 1 1 calc R U
H11B H -0.0450 0.1969 0.5348 0.039 Uiso 1 1 calc R U
H11C H 0.1282 0.1129 0.5203 0.039 Uiso 1 1 calc R U
C111 C 0.134(5) 0.347(5) 0.5496(6) 0.026(3) Uani 1 1 d D U
C112 C 0.105(5) 0.487(5) 0.5617(7) 0.027(3) Uani 1 1 d D U
H112 H 0.0238 0.5885 0.5563 0.032 Uiso 1 1 calc R U
C113 C 0.197(5) 0.475(5) 0.5820(7) 0.027(3) Uani 1 1 d D U
H113 H 0.1720 0.5702 0.5907 0.032 Uiso 1 1 calc R U
C114 C 0.318(5) 0.336(5) 0.5898(7) 0.027(3) Uani 1 1 d D U
H114 H 0.3876 0.3328 0.6022 0.032 Uiso 1 1 calc R U
C115 C 0.336(5) 0.196(5) 0.5787(7) 0.027(3) Uani 1 1 d D U
H115 H 0.4050 0.0947 0.5858 0.032 Uiso 1 1 calc R U
C116 C 0.257(5) 0.203(5) 0.5585(7) 0.026(3) Uani 1 1 d D U
H116 H 0.2862 0.1068 0.5498 0.032 Uiso 1 1 calc R U
N91 N 0.609(4) 0.767(4) 0.3586(6) 0.025(2) Uani 1 1 d D U
N92 N 0.116(4) 0.392(4) 0.5051(5) 0.025(2) Uani 1 1 d D U
S91 S 0.2877(15) 0.7935(15) 0.4098(2) 0.0225(19) Uani 1 1 d D U
S92 S 0.6014(15) 0.4834(14) 0.4113(2) 0.0228(19) Uani 1 1 d D U
S93 S 0.1380(15) 0.6768(15) 0.4531(2) 0.0234(19) Uani 1 1 d D U
S94 S 0.4463(15) 0.3652(14) 0.4558(2) 0.0243(19) Uani 1 1 d D U
C121 C 0.182(4) 0.510(5) 0.7551(7) 0.0265(18) Uani 1 1 d D U
C122 C 0.229(4) 0.396(5) 0.7749(7) 0.0256(18) Uani 1 1 d D U
C123 C 0.188(5) 0.694(5) 0.7201(7) 0.028(2) Uani 1 1 d D U
C124 C 0.037(5) 0.705(5) 0.7203(7) 0.027(2) Uani 1 1 d D U
C125 C 0.192(5) 0.789(5) 0.7013(7) 0.028(2) Uani 1 1 d D U
H125 H 0.2801 0.8069 0.6968 0.033 Uiso 1 1 calc R U
C126 C -0.053(5) 0.799(5) 0.7014(7) 0.028(2) Uani 1 1 d D U
H126 H -0.1587 0.8221 0.6969 0.033 Uiso 1 1 calc R U
C127 C 0.377(5) 0.197(5) 0.8082(7) 0.025(2) Uani 1 1 d D U
C128 C 0.227(5) 0.206(5) 0.8074(7) 0.0250(20) Uani 1 1 d D U
C129 C 0.467(5) 0.093(5) 0.8271(7) 0.025(2) Uani 1 1 d D U
H129 H 0.5724 0.0668 0.8322 0.030 Uiso 1 1 calc R U
C130 C 0.217(5) 0.105(5) 0.8257(7) 0.025(2) Uani 1 1 d D U
H130 H 0.1279 0.0881 0.8296 0.030 Uiso 1 1 calc R U
C131 C -0.001(5) 0.972(5) 0.6692(6) 0.029(3) Uani 1 1 d D U
H131 H -0.0737 1.0808 0.6765 0.034 Uiso 1 1 calc R U
C132 C 0.151(5) 0.973(5) 0.6579(7) 0.030(3) Uani 1 1 d D U
H13A H 0.2007 1.0048 0.6707 0.045 Uiso 1 1 calc R U
H13B H 0.1202 1.0495 0.6442 0.045 Uiso 1 1 calc R U
H13C H 0.2293 0.8654 0.6517 0.045 Uiso 1 1 calc R U
C133 C -0.099(5) 0.939(5) 0.6510(7) 0.029(3) Uani 1 1 d D U
C134 C -0.032(5) 0.798(5) 0.6362(7) 0.029(3) Uani 1 1 d D U
H134 H 0.0777 0.7169 0.6381 0.035 Uiso 1 1 calc R U
C135 C -0.128(5) 0.779(5) 0.6183(7) 0.029(3) Uani 1 1 d D U
H135 H -0.0822 0.6888 0.6075 0.035 Uiso 1 1 calc R U
C136 C -0.281(5) 0.890(5) 0.6170(7) 0.029(3) Uani 1 1 d D U
H136 H -0.3465 0.8714 0.6060 0.035 Uiso 1 1 calc R U
C137 C -0.357(5) 1.036(5) 0.6311(7) 0.030(3) Uani 1 1 d D U
H137 H -0.4675 1.1141 0.6291 0.036 Uiso 1 1 calc R U
C138 C -0.261(5) 1.060(5) 0.6482(7) 0.029(3) Uani 1 1 d D U
H138 H -0.3051 1.1559 0.6578 0.035 Uiso 1 1 calc R U
C139 C 0.405(5) -0.082(4) 0.8572(6) 0.027(3) Uani 1 1 d D U
H139 H 0.3292 -0.1271 0.8571 0.032 Uiso 1 1 calc R U
C140 C 0.576(5) -0.218(5) 0.8536(7) 0.028(5) Uani 1 1 d D U
H14A H 0.5832 -0.2812 0.8390 0.042 Uiso 1 1 calc R U
H14B H 0.6054 -0.2864 0.8683 0.042 Uiso 1 1 calc R U
H14C H 0.6501 -0.1744 0.8512 0.042 Uiso 1 1 calc R U
C141 C 0.385(5) -0.001(5) 0.8824(6) 0.027(3) Uani 1 1 d D U
C142 C 0.479(5) 0.068(5) 0.8891(7) 0.027(3) Uani 1 1 d D U
H142 H 0.5613 0.0673 0.8783 0.033 Uiso 1 1 calc R U
C143 C 0.443(5) 0.136(5) 0.9129(7) 0.027(3) Uani 1 1 d D U
H143 H 0.5005 0.1883 0.9180 0.033 Uiso 1 1 calc R U
C144 C 0.332(5) 0.134(5) 0.9291(7) 0.027(3) Uani 1 1 d D U
H144 H 0.3222 0.1724 0.9455 0.033 Uiso 1 1 calc R U
C145 C 0.234(5) 0.076(5) 0.9218(7) 0.027(3) Uani 1 1 d D U
H145 H 0.1481 0.0834 0.9325 0.033 Uiso 1 1 calc R U
C146 C 0.261(5) 0.008(5) 0.8989(6) 0.027(3) Uani 1 1 d D U
H146 H 0.1953 -0.0357 0.8939 0.033 Uiso 1 1 calc R U
N121 N 0.047(4) 0.852(4) 0.6902(6) 0.028(2) Uani 1 1 d D U
N122 N 0.363(4) 0.037(4) 0.8366(5) 0.026(2) Uani 1 1 d D U
S121 S 0.3157(15) 0.5749(15) 0.7434(2) 0.0273(18) Uani 1 1 d D U
S122 S -0.0044(15) 0.5834(15) 0.7416(2) 0.0267(18) Uani 1 1 d D U
S123 S 0.4145(15) 0.3228(15) 0.7876(2) 0.0254(18) Uani 1 1 d D U
S124 S 0.0952(16) 0.3330(16) 0.7856(2) 0.0252(18) Uani 1 1 d D U
C151 C 0.990(5) -0.062(4) 0.0818(7) 0.0228(17) Uani 1 1 d D U
C152 C 1.102(5) -0.119(4) 0.1012(7) 0.0229(17) Uani 1 1 d D U
C153 C 0.794(5) 0.098(4) 0.0475(7) 0.023(2) Uani 1 1 d D U
C154 C 0.802(5) -0.049(4) 0.0483(6) 0.0226(19) Uani 1 1 d D U
C155 C 0.702(5) 0.179(4) 0.0282(6) 0.023(2) Uani 1 1 d D U
H155 H 0.6839 0.2797 0.0220 0.027 Uiso 1 1 calc R U
C156 C 0.698(5) -0.058(4) 0.0309(6) 0.023(2) Uani 1 1 d D U
H156 H 0.6757 -0.1424 0.0281 0.027 Uiso 1 1 calc R U
C157 C 1.286(5) -0.131(4) 0.1344(6) 0.0235(19) Uani 1 1 d D U
C158 C 1.283(5) -0.270(4) 0.1360(6) 0.024(2) Uani 1 1 d D U
C159 C 1.380(5) -0.119(4) 0.1535(7) 0.024(2) Uani 1 1 d D U
H159 H 1.3980 -0.0321 0.1571 0.029 Uiso 1 1 calc R U
C160 C 1.382(5) -0.359(4) 0.1554(6) 0.024(2) Uani 1 1 d D U
H160 H 1.4051 -0.4631 0.1605 0.029 Uiso 1 1 calc R U
C161 C 0.540(4) 0.132(4) -0.0026(5) 0.024(3) Uani 1 1 d D U
H161 H 0.5215 0.0395 -0.0056 0.029 Uiso 1 1 calc R U
C162 C 0.370(4) 0.275(4) 0.0022(7) 0.026(4) Uani 1 1 d D U
H16A H 0.3709 0.3743 -0.0023 0.039 Uiso 1 1 calc R U
H16B H 0.3386 0.2786 0.0198 0.039 Uiso 1 1 calc R U
H16C H 0.2930 0.2630 -0.0079 0.039 Uiso 1 1 calc R U
C163 C 0.632(5) 0.140(4) -0.0257(6) 0.025(3) Uani 1 1 d D U
C164 C 0.613(5) 0.283(4) -0.0352(7) 0.025(3) Uani 1 1 d D U
H164 H 0.5322 0.3805 -0.0279 0.030 Uiso 1 1 calc R U
C165 C 0.708(5) 0.289(4) -0.0549(7) 0.025(3) Uani 1 1 d D U
H165 H 0.6951 0.3890 -0.0606 0.031 Uiso 1 1 calc R U
C166 C 0.820(5) 0.149(4) -0.0660(7) 0.025(3) Uani 1 1 d D U
H166 H 0.8790 0.1534 -0.0804 0.031 Uiso 1 1 calc R U
C167 C 0.853(5) -0.005(4) -0.0568(7) 0.025(3) Uani 1 1 d D U
H167 H 0.9371 -0.1027 -0.0638 0.030 Uiso 1 1 calc R U
C168 C 0.754(5) -0.002(4) -0.0371(7) 0.025(3) Uani 1 1 d D U
H168 H 0.7684 -0.1016 -0.0309 0.030 Uiso 1 1 calc R U
C169 C 1.552(5) -0.315(4) 0.1865(6) 0.026(3) Uani 1 1 d D U
H169 H 1.6642 -0.3819 0.1792 0.031 Uiso 1 1 calc R U
C170 C 1.549(5) -0.174(4) 0.1995(7) 0.026(3) Uani 1 1 d D U
H17A H 1.5975 -0.1256 0.1884 0.039 Uiso 1 1 calc R U
H17B H 1.6102 -0.2104 0.2146 0.039 Uiso 1 1 calc R U
H17C H 1.4360 -0.0934 0.2038 0.039 Uiso 1 1 calc R U
C171 C 1.522(5) -0.421(4) 0.2041(6) 0.026(3) Uani 1 1 d D U
C172 C 1.383(5) -0.361(4) 0.2201(7) 0.027(3) Uani 1 1 d D U
H172 H 1.2974 -0.2533 0.2191 0.033 Uiso 1 1 calc R U
C173 C 1.376(5) -0.468(4) 0.2376(7) 0.028(3) Uani 1 1 d D U
H173 H 1.2837 -0.4273 0.2488 0.033 Uiso 1 1 calc R U
C174 C 1.486(5) -0.618(5) 0.2399(7) 0.027(3) Uani 1 1 d D U
H174 H 1.4707 -0.6855 0.2515 0.033 Uiso 1 1 calc R U
C175 C 1.627(5) -0.677(4) 0.2249(7) 0.027(3) Uani 1 1 d D U
H175 H 1.7139 -0.7828 0.2272 0.033 Uiso 1 1 calc R U
C176 C 1.639(5) -0.581(4) 0.2066(7) 0.027(3) Uani 1 1 d D U
H176 H 1.7301 -0.6263 0.1953 0.032 Uiso 1 1 calc R U
N151 N 0.639(4) 0.087(3) 0.0192(5) 0.023(2) Uani 1 1 d D U
N152 N 1.439(4) -0.267(4) 0.1654(5) 0.024(2) Uani 1 1 d D U
S151 S 0.9208(16) 0.1220(14) 0.0679(2) 0.0227(18) Uani 1 1 d D U
S152 S 0.9210(15) -0.1870(13) 0.0709(2) 0.0229(17) Uani 1 1 d D U
S153 S 1.1732(15) 0.0079(13) 0.1118(2) 0.0230(17) Uani 1 1 d D U
S154 S 1.1711(15) -0.3033(14) 0.1146(2) 0.0234(18) Uani 1 1 d D U
I1 I 0.4882(4) 0.1781(4) 0.11529(6) 0.0308(9) Uani 1 1 d . U
I2 I 0.7352(4) 0.0480(4) 0.15201(6) 0.0228(8) Uani 1 1 d . U
I3 I 0.9780(4) -0.0890(4) 0.19102(6) 0.0276(9) Uani 1 1 d . U
I11 I 0.6938(4) 0.5967(4) -0.00519(6) 0.0323(9) Uani 1 1 d . U
I12 I 0.9279(4) 0.4760(3) 0.03518(5) 0.0222(8) Uani 1 1 d . U
I13 I 1.1688(4) 0.3527(4) 0.07309(6) 0.0319(10) Uani 1 1 d . U
I21 I 0.3812(4) 0.5456(4) 0.32875(6) 0.0366(10) Uani 1 1 d . U
I22 I 0.2479(4) 0.4280(4) 0.36976(6) 0.0232(8) Uani 1 1 d . U
I23 I 0.1053(4) 0.3097(4) 0.40771(6) 0.0352(10) Uani 1 1 d . U
I31 I 0.9274(4) 0.1386(4) 0.45020(6) 0.0333(10) Uani 1 1 d . U
I32 I 0.7943(4) 0.0103(4) 0.48807(6) 0.0238(8) Uani 1 1 d . U
I33 I 0.6624(4) -0.1117(4) 0.52877(6) 0.0331(9) Uani 1 1 d . U
I41 I 0.2459(4) 0.4008(4) 0.66529(6) 0.0301(9) Uani 1 1 d . U
I42 I 0.3709(4) 0.1475(4) 0.70368(6) 0.0252(8) Uani 1 1 d . U
I43 I 0.4904(4) -0.1047(4) 0.74011(6) 0.0325(9) Uani 1 1 d . U
I51 I 0.6364(4) 0.5848(4) 0.78345(6) 0.0341(9) Uani 1 1 d . U
I52 I 0.7492(4) 0.3321(4) 0.81981(6) 0.0240(8) Uani 1 1 d . U
I53 I 0.8580(4) 0.0787(4) 0.85806(6) 0.0295(9) Uani 1 1 d . U

loop_
_atom_site_aniso_label
_atom_site_aniso_U_11
_atom_site_aniso_U_22
_atom_site_aniso_U_33
_atom_site_aniso_U_23
_atom_site_aniso_U_13
_atom_site_aniso_U_12
C1 0.017(4) 0.037(4) 0.035(4) 0.005(3) -0.003(3) -0.016(3)
C2 0.018(4) 0.038(4) 0.034(4) 0.005(3) -0.003(3) -0.017(3)
C3 0.017(4) 0.036(4) 0.036(4) 0.005(3) -0.001(3) -0.016(4)
C4 0.016(4) 0.036(4) 0.036(4) 0.005(3) -0.002(3) -0.015(4)
C5 0.017(4) 0.036(5) 0.037(4) 0.005(3) -0.001(3) -0.015(4)
C6 0.016(4) 0.036(5) 0.036(4) 0.005(3) -0.001(3) -0.015(4)
C7 0.019(4) 0.038(4) 0.034(4) 0.005(3) -0.004(3) -0.017(4)
C8 0.019(4) 0.038(4) 0.033(4) 0.005(3) -0.004(3) -0.017(4)
C9 0.019(4) 0.038(5) 0.034(4) 0.005(3) -0.004(3) -0.017(4)
C10 0.019(4) 0.037(5) 0.033(4) 0.005(3) -0.004(3) -0.017(4)
C11 0.017(5) 0.035(5) 0.037(4) 0.006(4) 0.000(4) -0.013(4)
C12 0.017(7) 0.035(6) 0.037(7) 0.006(5) 0.001(6) -0.013(6)
C13 0.018(5) 0.036(5) 0.037(4) 0.006(4) 0.000(4) -0.012(5)
C14 0.018(5) 0.036(6) 0.037(5) 0.006(4) -0.001(4) -0.011(5)
C15 0.018(6) 0.036(6) 0.037(5) 0.005(5) -0.001(4) -0.011(5)
C16 0.018(6) 0.036(6) 0.037(5) 0.006(5) -0.001(5) -0.012(5)
C17 0.018(6) 0.036(6) 0.037(5) 0.006(5) -0.001(5) -0.012(5)
C18 0.018(6) 0.036(6) 0.037(5) 0.006(4) -0.001(4) -0.012(5)
C19 0.020(5) 0.038(5) 0.034(4) 0.006(4) -0.004(4) -0.017(4)
C20 0.020(6) 0.038(7) 0.035(6) 0.007(6) -0.005(5) -0.016(6)
C21 0.021(5) 0.039(5) 0.034(5) 0.006(4) -0.004(4) -0.017(4)
C22 0.021(6) 0.039(6) 0.034(5) 0.005(4) -0.004(4) -0.017(5)
C23 0.021(6) 0.039(6) 0.034(5) 0.006(5) -0.004(4) -0.017(5)
C24 0.021(6) 0.039(6) 0.034(6) 0.006(5) -0.004(5) -0.018(5)
C25 0.021(6) 0.039(6) 0.035(6) 0.006(5) -0.004(5) -0.018(5)
C26 0.021(6) 0.039(6) 0.034(5) 0.005(4) -0.004(4) -0.017(5)
N1 0.017(4) 0.036(5) 0.037(4) 0.005(3) -0.001(3) -0.014(4)
N2 0.019(5) 0.037(5) 0.034(4) 0.005(3) -0.004(3) -0.017(4)
S1 0.017(4) 0.037(4) 0.036(4) 0.005(3) -0.002(3) -0.016(3)
S2 0.016(4) 0.036(4) 0.036(4) 0.006(3) -0.002(3) -0.016(3)
S3 0.019(4) 0.038(4) 0.034(4) 0.005(3) -0.003(3) -0.017(3)
S4 0.018(4) 0.038(4) 0.033(4) 0.006(3) -0.003(3) -0.017(3)
C31 0.018(4) 0.015(3) 0.031(3) -0.001(3) -0.003(3) -0.009(3)
C32 0.018(4) 0.016(3) 0.031(3) -0.001(3) -0.004(3) -0.009(3)
C33 0.019(4) 0.015(4) 0.032(4) 0.000(3) -0.003(3) -0.008(3)
C34 0.019(4) 0.015(4) 0.031(4) -0.001(3) -0.004(3) -0.008(3)
C35 0.020(5) 0.015(4) 0.032(4) 0.000(3) -0.003(3) -0.008(4)
C36 0.020(4) 0.015(4) 0.032(4) -0.001(3) -0.004(3) -0.008(4)
C37 0.018(4) 0.018(4) 0.031(4) -0.001(3) -0.003(3) -0.010(3)
C38 0.018(4) 0.018(4) 0.031(4) -0.001(3) -0.003(3) -0.009(3)
C39 0.018(4) 0.019(4) 0.031(4) 0.000(3) -0.003(3) -0.010(3)
C40 0.018(4) 0.019(4) 0.031(4) 0.000(3) -0.003(3) -0.010(4)
C41 0.021(5) 0.016(4) 0.032(4) -0.001(3) -0.004(3) -0.007(4)
C42 0.021(7) 0.016(5) 0.032(6) 0.000(4) -0.003(6) -0.006(6)
C43 0.021(5) 0.016(5) 0.033(4) -0.001(4) -0.004(4) -0.006(4)
C44 0.022(6) 0.016(5) 0.033(5) -0.001(4) -0.003(4) -0.006(5)
C45 0.022(6) 0.016(5) 0.033(5) -0.002(4) -0.003(4) -0.006(5)
C46 0.022(6) 0.016(6) 0.033(5) -0.002(5) -0.003(4) -0.006(5)
C47 0.022(6) 0.015(5) 0.033(5) -0.002(4) -0.004(4) -0.006(5)
C48 0.022(6) 0.015(5) 0.033(5) -0.002(4) -0.004(4) -0.006(4)
C49 0.018(5) 0.022(4) 0.030(4) 0.001(4) -0.002(3) -0.010(4)
C50 0.017(6) 0.026(7) 0.030(6) 0.002(6) -0.002(5) -0.011(5)
C51 0.018(5) 0.024(5) 0.030(4) 0.002(4) -0.002(4) -0.011(4)
C52 0.018(6) 0.024(5) 0.030(5) 0.003(4) -0.001(4) -0.010(5)
C53 0.018(6) 0.024(5) 0.030(5) 0.003(4) -0.001(4) -0.011(5)
C54 0.018(6) 0.024(6) 0.030(5) 0.003(4) -0.001(5) -0.011(5)
C55 0.018(6) 0.024(5) 0.031(5) 0.003(4) -0.002(4) -0.011(5)
C56 0.018(6) 0.024(5) 0.031(5) 0.003(4) -0.002(4) -0.011(5)
N31 0.020(5) 0.015(4) 0.032(4) -0.001(3) -0.004(3) -0.007(4)
N32 0.018(4) 0.020(4) 0.031(4) 0.000(3) -0.003(3) -0.010(4)
S31 0.018(4) 0.015(3) 0.032(3) 0.000(3) -0.003(3) -0.009(3)
S32 0.019(4) 0.014(3) 0.031(3) -0.001(3) -0.004(3) -0.009(3)
S33 0.018(4) 0.018(3) 0.032(3) -0.001(3) -0.004(3) -0.010(3)
S34 0.019(4) 0.017(3) 0.031(3) -0.001(3) -0.004(3) -0.009(3)
C61 0.020(4) 0.021(4) 0.029(3) -0.001(3) 0.001(3) -0.007(3)
C62 0.020(4) 0.020(4) 0.029(3) -0.002(3) 0.001(3) -0.007(3)
C63 0.020(4) 0.021(4) 0.029(4) -0.001(3) 0.001(3) -0.007(3)
C64 0.019(4) 0.021(4) 0.029(4) -0.002(3) 0.001(3) -0.008(3)
C65 0.020(4) 0.021(4) 0.030(4) -0.002(3) 0.002(3) -0.007(4)
C66 0.020(4) 0.021(4) 0.030(4) -0.002(3) 0.001(3) -0.008(4)
C67 0.021(4) 0.020(4) 0.030(4) -0.001(3) 0.002(3) -0.007(4)
C68 0.020(4) 0.021(4) 0.029(4) -0.001(3) 0.002(3) -0.007(3)
C69 0.021(4) 0.021(4) 0.030(4) -0.001(3) 0.002(3) -0.007(4)
C70 0.021(5) 0.021(4) 0.030(4) -0.001(3) 0.002(3) -0.007(4)
C71 0.020(5) 0.020(5) 0.031(4) -0.002(3) 0.002(4) -0.009(4)
C72 0.021(6) 0.020(7) 0.031(7) -0.003(5) 0.002(5) -0.009(5)
C73 0.020(5) 0.019(5) 0.031(4) -0.002(4) 0.003(4) -0.010(4)
C74 0.020(6) 0.019(5) 0.032(5) -0.002(4) 0.003(4) -0.011(5)
C75 0.020(6) 0.019(6) 0.032(5) -0.002(4) 0.003(5) -0.011(5)
C76 0.020(6) 0.019(6) 0.032(5) -0.002(4) 0.003(5) -0.011(5)
C77 0.020(6) 0.019(6) 0.032(5) -0.002(4) 0.003(5) -0.011(5)
C78 0.020(6) 0.019(5) 0.031(5) -0.002(4) 0.003(4) -0.011(5)
C79 0.022(5) 0.022(5) 0.030(4) 0.000(3) 0.003(4) -0.006(4)
C80 0.022(7) 0.023(6) 0.030(7) 0.001(4) 0.003(6) -0.005(6)
C81 0.022(5) 0.022(5) 0.031(5) 0.000(4) 0.003(4) -0.006(5)
C82 0.023(6) 0.022(5) 0.031(5) 0.000(4) 0.003(4) -0.007(5)
C83 0.023(6) 0.022(6) 0.032(5) -0.001(4) 0.003(5) -0.006(5)
C84 0.023(6) 0.022(6) 0.032(5) 0.000(5) 0.003(5) -0.006(5)
C85 0.023(6) 0.022(6) 0.032(5) 0.000(5) 0.003(4) -0.006(5)
C86 0.022(6) 0.022(5) 0.031(5) 0.000(4) 0.003(4) -0.006(5)
N61 0.020(4) 0.021(4) 0.030(4) -0.002(3) 0.002(3) -0.008(4)
N62 0.021(5) 0.021(4) 0.030(4) -0.001(3) 0.002(3) -0.006(4)
S61 0.020(4) 0.021(4) 0.029(3) -0.001(3) 0.002(3) -0.006(3)
S62 0.019(4) 0.021(4) 0.029(3) -0.002(3) 0.000(3) -0.007(3)
S63 0.021(4) 0.020(4) 0.029(3) -0.001(3) 0.002(3) -0.008(3)
S64 0.020(4) 0.020(4) 0.029(3) -0.001(3) 0.001(3) -0.008(3)
C91 0.014(4) 0.025(4) 0.030(3) 0.002(3) 0.002(3) -0.010(3)
C92 0.015(4) 0.025(4) 0.029(3) 0.003(3) 0.001(3) -0.009(3)
C93 0.013(4) 0.026(4) 0.030(4) 0.002(3) 0.002(3) -0.009(3)
C94 0.014(4) 0.026(4) 0.030(4) 0.002(3) 0.002(3) -0.010(3)
C95 0.014(4) 0.027(4) 0.031(4) 0.003(3) 0.003(3) -0.009(4)
C96 0.014(4) 0.026(4) 0.031(4) 0.002(3) 0.003(3) -0.010(4)
C97 0.016(4) 0.025(4) 0.029(4) 0.003(3) 0.002(3) -0.009(3)
C98 0.016(4) 0.025(4) 0.030(4) 0.003(3) 0.002(3) -0.009(3)
C99 0.016(4) 0.025(4) 0.030(4) 0.003(3) 0.002(3) -0.009(4)
C100 0.017(4) 0.025(4) 0.030(4) 0.003(3) 0.002(3) -0.009(4)
C101 0.015(5) 0.029(5) 0.032(4) 0.003(4) 0.005(4) -0.009(4)
C102 0.016(5) 0.030(7) 0.032(7) 0.003(6) 0.005(4) -0.009(6)
C103 0.016(5) 0.031(5) 0.032(4) 0.004(4) 0.005(4) -0.009(5)
C104 0.016(6) 0.032(5) 0.033(5) 0.005(4) 0.006(4) -0.008(5)
C105 0.017(6) 0.033(6) 0.033(5) 0.005(4) 0.006(5) -0.008(5)
C106 0.017(6) 0.033(6) 0.032(5) 0.005(4) 0.005(5) -0.008(5)
C107 0.016(6) 0.033(6) 0.032(5) 0.004(4) 0.005(4) -0.008(5)
C108 0.016(6) 0.033(5) 0.032(5) 0.004(4) 0.004(4) -0.009(5)
C109 0.019(5) 0.025(5) 0.030(4) 0.003(4) 0.003(3) -0.009(4)
C110 0.020(7) 0.024(6) 0.030(7) 0.004(5) 0.003(5) -0.009(5)
C111 0.019(5) 0.025(5) 0.030(4) 0.003(4) 0.003(4) -0.008(4)
C112 0.020(6) 0.025(5) 0.031(5) 0.003(4) 0.003(4) -0.008(5)
C113 0.020(6) 0.026(6) 0.030(5) 0.003(5) 0.003(4) -0.008(5)
C114 0.020(6) 0.026(6) 0.031(5) 0.003(5) 0.003(4) -0.008(5)
C115 0.020(6) 0.025(6) 0.030(5) 0.004(5) 0.003(4) -0.008(5)
C116 0.020(6) 0.025(5) 0.030(5) 0.003(4) 0.003(4) -0.008(5)
N91 0.014(4) 0.028(4) 0.031(4) 0.003(3) 0.004(3) -0.009(4)
N92 0.017(4) 0.025(4) 0.030(4) 0.003(3) 0.002(3) -0.009(4)
S91 0.013(4) 0.025(4) 0.030(3) 0.002(3) 0.002(3) -0.010(3)
S92 0.014(4) 0.025(4) 0.030(3) 0.002(3) 0.002(3) -0.010(3)
S93 0.015(4) 0.025(4) 0.029(3) 0.003(3) 0.001(3) -0.009(3)
S94 0.016(4) 0.025(4) 0.030(3) 0.003(3) 0.001(3) -0.009(3)
C121 0.020(4) 0.035(4) 0.031(3) 0.000(3) -0.004(3) -0.018(3)
C122 0.019(4) 0.034(4) 0.031(3) -0.001(3) -0.005(3) -0.018(3)
C123 0.021(4) 0.036(4) 0.031(4) 0.000(3) -0.004(3) -0.018(3)
C124 0.021(4) 0.036(4) 0.031(4) 0.000(3) -0.004(3) -0.018(3)
C125 0.021(4) 0.036(5) 0.031(4) 0.000(3) -0.004(3) -0.018(4)
C126 0.021(4) 0.036(5) 0.031(4) 0.000(3) -0.004(3) -0.018(4)
C127 0.019(4) 0.033(4) 0.031(4) -0.001(3) -0.005(3) -0.018(3)
C128 0.019(4) 0.032(4) 0.031(4) -0.001(3) -0.005(3) -0.018(3)
C129 0.019(4) 0.032(5) 0.031(4) -0.001(3) -0.005(3) -0.017(4)
C130 0.019(4) 0.032(4) 0.031(4) -0.001(3) -0.005(3) -0.018(4)
C131 0.023(5) 0.036(5) 0.032(4) 0.001(3) -0.004(4) -0.018(4)
C132 0.023(6) 0.037(7) 0.033(7) 0.001(5) -0.003(5) -0.018(5)
C133 0.023(5) 0.036(5) 0.031(5) 0.001(4) -0.004(4) -0.017(4)
C134 0.023(6) 0.036(6) 0.031(5) 0.001(4) -0.004(4) -0.017(5)
C135 0.023(6) 0.036(6) 0.031(5) 0.001(4) -0.004(5) -0.017(5)
C136 0.023(6) 0.036(6) 0.031(5) 0.001(5) -0.004(5) -0.017(5)
C137 0.024(6) 0.036(6) 0.031(5) 0.001(5) -0.005(4) -0.016(5)
C138 0.024(5) 0.036(6) 0.031(5) 0.001(4) -0.004(4) -0.017(5)
C139 0.021(5) 0.032(5) 0.032(4) -0.001(3) -0.004(4) -0.016(4)
C140 0.022(6) 0.033(6) 0.032(6) -0.002(5) -0.005(6) -0.016(5)
C141 0.022(5) 0.032(5) 0.031(4) -0.001(4) -0.004(4) -0.016(4)
C142 0.022(6) 0.032(6) 0.032(5) -0.001(4) -0.005(4) -0.016(5)
C143 0.022(6) 0.032(6) 0.032(5) -0.001(4) -0.005(5) -0.016(5)
C144 0.022(6) 0.032(6) 0.031(5) -0.001(5) -0.005(5) -0.016(5)
C145 0.022(6) 0.033(6) 0.031(5) -0.001(5) -0.005(5) -0.016(5)
C146 0.022(6) 0.033(6) 0.031(5) -0.001(4) -0.004(4) -0.016(5)
N121 0.022(4) 0.036(5) 0.031(4) 0.000(3) -0.004(3) -0.018(4)
N122 0.020(4) 0.032(4) 0.031(4) -0.001(3) -0.005(3) -0.017(4)
S121 0.020(4) 0.036(4) 0.031(4) 0.001(3) -0.003(3) -0.018(3)
S122 0.020(4) 0.036(4) 0.030(4) 0.000(3) -0.005(3) -0.018(3)
S123 0.018(4) 0.033(4) 0.031(4) -0.001(3) -0.004(3) -0.017(3)
S124 0.019(4) 0.033(4) 0.031(4) -0.002(3) -0.006(3) -0.018(3)
C151 0.024(4) 0.013(3) 0.031(3) 0.003(3) -0.004(3) -0.009(3)
C152 0.024(4) 0.014(3) 0.030(3) 0.004(3) -0.003(3) -0.009(3)
C153 0.024(4) 0.012(4) 0.032(4) 0.003(3) -0.005(3) -0.009(3)
C154 0.024(4) 0.012(4) 0.032(4) 0.003(3) -0.005(3) -0.009(3)
C155 0.025(5) 0.012(4) 0.032(4) 0.003(3) -0.005(3) -0.009(4)
C156 0.025(5) 0.011(4) 0.032(4) 0.003(3) -0.005(3) -0.009(3)
C157 0.024(4) 0.015(4) 0.030(4) 0.004(3) -0.004(3) -0.008(3)
C158 0.024(4) 0.015(4) 0.030(4) 0.004(3) -0.003(3) -0.008(3)
C159 0.024(5) 0.016(4) 0.030(4) 0.004(3) -0.004(3) -0.008(4)
C160 0.024(5) 0.016(4) 0.030(4) 0.005(3) -0.003(3) -0.008(4)
C161 0.027(5) 0.012(4) 0.033(4) 0.003(4) -0.006(3) -0.007(4)
C162 0.028(6) 0.013(7) 0.032(6) 0.003(6) -0.006(4) -0.005(5)
C163 0.028(5) 0.012(5) 0.033(4) 0.003(4) -0.006(4) -0.008(4)
C164 0.028(6) 0.011(5) 0.034(5) 0.003(4) -0.005(4) -0.007(5)
C165 0.028(6) 0.012(5) 0.034(5) 0.003(5) -0.005(4) -0.008(5)
C166 0.028(6) 0.012(5) 0.034(5) 0.003(5) -0.005(4) -0.008(5)
C167 0.028(6) 0.012(5) 0.033(5) 0.003(5) -0.005(4) -0.008(5)
C168 0.028(6) 0.012(5) 0.033(5) 0.003(4) -0.005(4) -0.008(5)
C169 0.024(5) 0.019(4) 0.029(4) 0.005(3) -0.003(3) -0.007(4)
C170 0.024(7) 0.019(6) 0.030(6) 0.004(5) -0.004(5) -0.006(5)
C171 0.024(5) 0.020(5) 0.029(5) 0.005(4) -0.003(4) -0.006(4)
C172 0.024(6) 0.021(5) 0.029(5) 0.006(4) -0.002(4) -0.005(5)
C173 0.024(6) 0.021(5) 0.029(5) 0.006(4) -0.002(4) -0.005(5)
C174 0.024(6) 0.021(5) 0.029(5) 0.006(4) -0.002(5) -0.005(5)
C175 0.024(6) 0.021(5) 0.029(5) 0.006(4) -0.002(5) -0.005(5)
C176 0.024(6) 0.020(5) 0.029(5) 0.006(4) -0.003(4) -0.005(5)
N151 0.025(5) 0.011(4) 0.032(4) 0.003(3) -0.005(3) -0.008(4)
N152 0.024(5) 0.017(4) 0.030(4) 0.005(3) -0.003(3) -0.008(4)
S151 0.024(4) 0.013(3) 0.032(3) 0.003(3) -0.005(3) -0.009(3)
S152 0.024(4) 0.013(3) 0.032(3) 0.004(3) -0.004(3) -0.009(3)
S153 0.024(4) 0.015(3) 0.030(3) 0.003(3) -0.004(3) -0.009(3)
S154 0.025(4) 0.014(3) 0.030(3) 0.004(3) -0.003(3) -0.009(3)
I1 0.033(3) 0.021(2) 0.046(2) 0.0104(15) -0.0166(15) -0.018(2)
I2 0.018(2) 0.0186(19) 0.0349(18) 0.0019(13) -0.0043(13) -0.0107(18)
I3 0.020(2) 0.022(2) 0.0378(19) 0.0048(14) -0.0068(14) -0.0073(19)
I11 0.024(3) 0.031(2) 0.041(2) -0.0014(15) -0.0087(15) -0.012(2)
I12 0.016(2) 0.0117(19) 0.0369(18) 0.0001(13) -0.0023(13) -0.0057(17)
I13 0.033(3) 0.027(2) 0.040(2) 0.0062(16) -0.0112(16) -0.017(2)
I21 0.024(3) 0.032(2) 0.046(2) 0.0139(16) -0.0018(16) -0.008(2)
I22 0.013(2) 0.0140(19) 0.0381(18) 0.0015(14) -0.0031(14) -0.0029(17)
I23 0.017(2) 0.038(2) 0.041(2) 0.0060(16) 0.0036(15) -0.007(2)
I31 0.026(3) 0.029(2) 0.036(2) 0.0049(15) 0.0019(16) -0.006(2)
I32 0.015(2) 0.019(2) 0.0354(18) -0.0004(14) -0.0015(14) -0.0061(17)
I33 0.025(3) 0.033(2) 0.041(2) -0.0015(16) 0.0054(16) -0.014(2)
I41 0.021(2) 0.027(2) 0.040(2) 0.0076(14) -0.0049(16) -0.010(2)
I42 0.018(2) 0.025(2) 0.0349(19) 0.0036(13) -0.0032(15) -0.0121(18)
I43 0.024(3) 0.040(2) 0.042(2) 0.0141(15) -0.0102(16) -0.022(2)
I51 0.018(2) 0.040(2) 0.043(2) 0.0123(15) -0.0080(16) -0.013(2)
I52 0.014(2) 0.0172(19) 0.0380(19) 0.0003(13) -0.0026(15) -0.0053(17)
I53 0.023(2) 0.028(2) 0.040(2) 0.0057(14) -0.0053(16) -0.014(2)

loop_
_atom_type_symbol
_atom_type_description
_atom_type_scat_dispersion_real
_atom_type_scat_dispersion_imag
_atom_type_scat_source
C C 0.0033 0.0016 'International Tables Vol C Tables 4.2.6.8 and 6.1.1.4'
H H 0.0000 0.0000 'International Tables Vol C Tables 4.2.6.8 and 6.1.1.4'
N N 0.0061 0.0033 'International Tables Vol C Tables 4.2.6.8 and 6.1.1.4'
I I -0.4742 1.8119 'International Tables Vol C Tables 4.2.6.8 and 6.1.1.4'
S S 0.1246 0.1234 'International Tables Vol C Tables 4.2.6.8 and 6.1.1.4'

loop_
_geom_angle_atom_site_label_1
_geom_angle_atom_site_label_2
_geom_angle_atom_site_label_3
_geom_angle
C2 C1 S1 123(2)
C2 C1 S2 118(2)
S1 C1 S2 118.3(16)
C1 C2 S4 123(2)
C1 C2 S3 118(2)
S4 C2 S3 119.1(17)
C5 C3 C4 107(3)
C5 C3 S1 137(3)
C4 C3 S1 116(2)
C3 C4 C6 111(2)
C3 C4 S2 117(2)
C6 C4 S2 131(2)
C3 C5 N1 107(3)
C3 C5 H5 126.3
N1 C5 H5 126.3
N1 C6 C4 103(3)
N1 C6 H6 128.3
C4 C6 H6 128.3
C8 C7 C9 111(2)
C8 C7 S3 118(2)
C9 C7 S3 131(2)
C7 C8 C10 108(2)
C7 C8 S4 118(2)
C10 C8 S4 134(2)
N2 C9 C7 102(2)
N2 C9 H9 129.1
C7 C9 H9 129.1
N2 C10 C8 106(3)
N2 C10 H10 127.1
C8 C10 H10 127.1
N1 C11 C13 114(3)
N1 C11 C12 114(3)
C13 C11 C12 111(3)
N1 C11 H11 105.9
C13 C11 H11 105.9
C12 C11 H11 105.9
C11 C12 H12A 109.5
C11 C12 H12B 109.5
H12A C12 H12B 109.5
C11 C12 H12C 109.5
H12A C12 H12C 109.5
H12B C12 H12C 109.5
C14 C13 C18 117(3)
C14 C13 C11 122(3)
C18 C13 C11 121(3)
C13 C14 C15 122(3)
C13 C14 H14 119.0
C15 C14 H14 119.0
C16 C15 C14 119(3)
C16 C15 H15 120.5
C14 C15 H15 120.5
C15 C16 C17 122(3)
C15 C16 H16 119.0
C17 C16 H16 119.0
C18 C17 C16 116(3)
C18 C17 H17 122.0
C16 C17 H17 122.0
C17 C18 C13 123(3)
C17 C18 H18 118.4
C13 C18 H18 118.4
C21 C19 N2 110(3)
C21 C19 C20 113(3)
N2 C19 C20 111(3)
C21 C19 H19 107.4
N2 C19 H19 107.4
C20 C19 H19 107.4
C19 C20 H20A 109.5
C19 C20 H20B 109.5
H20A C20 H20B 109.5
C19 C20 H20C 109.5
H20A C20 H20C 109.5
H20B C20 H20C 109.5
C22 C21 C26 117(3)
C22 C21 C19 121(3)
C26 C21 C19 122(3)
C21 C22 C23 116(3)
C21 C22 H22 121.8
C23 C22 H22 121.8
C24 C23 C22 127(3)
C24 C23 H23 116.6
C22 C23 H23 116.6
C23 C24 C25 117(3)
C23 C24 H24 121.3
C25 C24 H24 121.3
C26 C25 C24 119(3)
C26 C25 H25 120.6
C24 C25 H25 120.6
C25 C26 C21 124(3)
C25 C26 H26 118.1
C21 C26 H26 118.1
C6 N1 C5 111(2)
C6 N1 C11 123(3)
C5 N1 C11 125(3)
C10 N2 C9 113(2)
C10 N2 C19 124(3)
C9 N2 C19 122(2)
C1 S1 C3 94.7(15)
C1 S2 C4 93.3(14)
C7 S3 C2 91.5(14)
C2 S4 C8 93.7(15)
C32 C31 S32 123(2)
C32 C31 S31 120(2)
S32 C31 S31 117.7(18)
C31 C32 S34 120(2)
C31 C32 S33 122(2)
S34 C32 S33 117.4(18)
C34 C33 C35 107(3)
C34 C33 S31 119(3)
C35 C33 S31 134(3)
C33 C34 C36 114(3)
C33 C34 S32 115(3)
C36 C34 S32 130(3)
C33 C35 N31 107(3)
C33 C35 H35 126.7
N31 C35 H35 126.7
C34 C36 N31 101(3)
C34 C36 H36 129.4
N31 C36 H36 129.4
C38 C37 C39 112(3)
C38 C37 S33 117(2)
C39 C37 S33 130(3)
C37 C38 C40 107(3)
C37 C38 S34 117(3)
C40 C38 S34 135(3)
N32 C39 C37 101(3)
N32 C39 H39 129.7
C37 C39 H39 129.7
N32 C40 C38 106(3)
N32 C40 H40 127.0
C38 C40 H40 127.0
N31 C41 C43 109(3)
N31 C41 C42 111(3)
C43 C41 C42 112(3)
N31 C41 H41 108.3
C43 C41 H41 108.3
C42 C41 H41 108.3
C41 C42 H42A 109.5
C41 C42 H42B 109.5
H42A C42 H42B 109.5
C41 C42 H42C 109.5
H42A C42 H42C 109.5
H42B C42 H42C 109.5
C44 C43 C48 122(3)
C44 C43 C41 123(3)
C48 C43 C41 115(3)
C43 C44 C45 118(3)
C43 C44 H44 121.2
C45 C44 H44 121.2
C46 C45 C44 120(4)
C46 C45 H45 119.9
C44 C45 H45 119.9
C45 C46 C47 123(4)
C45 C46 H46 118.4
C47 C46 H46 118.4
C48 C47 C46 120(4)
C48 C47 H47 120.2
C46 C47 H47 120.2
C47 C48 C43 117(3)
C47 C48 H48 121.3
C43 C48 H48 121.3
N32 C49 C50 113(3)
N32 C49 C51 108(3)
C50 C49 C51 115(3)
N32 C49 H49 106.8
C50 C49 H49 106.8
C51 C49 H49 106.8
C49 C50 H50A 109.5
C49 C50 H50B 109.5
H50A C50 H50B 109.5
C49 C50 H50C 109.5
H50A C50 H50C 109.5
H50B C50 H50C 109.5
C52 C51 C56 119(3)
C52 C51 C49 121(3)
C56 C51 C49 120(3)
C51 C52 C53 117(3)
C51 C52 H52 121.7
C53 C52 H52 121.7
C54 C53 C52 124(4)
C54 C53 H53 117.9
C52 C53 H53 117.9
C53 C54 C55 120(4)
C53 C54 H54 120.2
C55 C54 H54 120.2
C56 C55 C54 120(4)
C56 C55 H55 120.2
C54 C55 H55 120.2
C55 C56 C51 121(3)
C55 C56 H56 119.7
C51 C56 H56 119.7
C35 N31 C36 111(3)
C35 N31 C41 126(3)
C36 N31 C41 122(3)
C40 N32 C39 113(3)
C40 N32 C49 126(3)
C39 N32 C49 121(3)
C33 S31 C31 93.4(16)
C31 S32 C34 93.9(16)
C32 S33 C37 93.4(16)
C38 S34 C32 94.5(16)
C62 C61 S62 125(3)
C62 C61 S61 118(2)
S62 C61 S61 116.5(19)
C61 C62 S64 120(2)
C61 C62 S63 121(2)
S64 C62 S63 119.2(19)
C65 C63 C64 108(3)
C65 C63 S61 134(3)
C64 C63 S61 116(3)
C66 C64 C63 110(3)
C66 C64 S62 135(3)
C63 C64 S62 116(3)
C63 C65 N61 105(3)
C63 C65 H65 127.7
N61 C65 H65 127.7
N61 C66 C64 104(3)
N61 C66 H66 127.8
C64 C66 H66 127.8
C68 C67 C69 112(3)
C68 C67 S63 117(3)
C69 C67 S63 131(3)
C67 C68 C70 106(3)
C67 C68 S64 117(3)
C70 C68 S64 135(3)
N62 C69 C67 104(3)
N62 C69 H69 127.8
C67 C69 H69 127.8
N62 C70 C68 106(3)
N62 C70 H70 126.9
C68 C70 H70 126.9
N61 C71 C73 110(3)
N61 C71 C72 113(3)
C73 C71 C72 113(3)
N61 C71 H71 106.7
C73 C71 H71 106.7
C72 C71 H71 106.7
C71 C72 H72A 109.5
C71 C72 H72B 109.5
H72A C72 H72B 109.5
C71 C72 H72C 109.5
H72A C72 H72C 109.5
H72B C72 H72C 109.5
C74 C73 C78 118(3)
C74 C73 C71 125(3)
C78 C73 C71 117(3)
C73 C74 C75 124(4)
C73 C74 H74 118.0
C75 C74 H74 118.0
C76 C75 C74 116(4)
C76 C75 H75 121.9
C74 C75 H75 121.9
C75 C76 C77 123(4)
C75 C76 H76 118.4
C77 C76 H76 118.4
C76 C77 C78 120(4)
C76 C77 H77 120.2
C78 C77 H77 120.2
C77 C78 C73 119(3)
C77 C78 H78 120.5
C73 C78 H78 120.5
N62 C79 C81 113(3)
N62 C79 C80 111(3)
C81 C79 C80 114(3)
N62 C79 H79 106.2
C81 C79 H79 106.2
C80 C79 H79 106.2
C79 C80 H80A 109.5
C79 C80 H80B 109.5
H80A C80 H80B 109.5
C79 C80 H80C 109.5
H80A C80 H80C 109.5
H80B C80 H80C 109.5
C86 C81 C82 119(3)
C86 C81 C79 122(3)
C82 C81 C79 119(3)
C81 C82 C83 114(3)
C81 C82 H82 123.0
C83 C82 H82 123.0
C84 C83 C82 127(4)
C84 C83 H83 116.7
C82 C83 H83 116.7
C83 C84 C85 118(4)
C83 C84 H84 121.0
C85 C84 H84 121.0
C86 C85 C84 119(4)
C86 C85 H85 120.6
C84 C85 H85 120.6
C85 C86 C81 122(4)
C85 C86 H86 118.8
C81 C86 H86 118.8
C66 N61 C65 113(3)
C66 N61 C71 124(3)
C65 N61 C71 123(3)
C70 N62 C69 111(3)
C70 N62 C79 126(3)
C69 N62 C79 124(3)
C63 S61 C61 95.4(17)
C61 S62 C64 95.9(17)
C62 S63 C67 91.4(17)
C62 S64 C68 94.4(18)
C92 C91 S91 121(2)
C92 C91 S92 121(2)
S91 C91 S92 118.5(18)
C91 C92 S93 119(2)
C91 C92 S94 122(2)
S93 C92 S94 118.6(19)
C94 C93 C95 109(3)
C94 C93 S91 117(3)
C95 C93 S91 134(3)
C93 C94 C96 112(3)
C93 C94 S92 118(3)
C96 C94 S92 130(3)
C93 C95 N91 102(3)
C93 C95 H95 128.9
N91 C95 H95 128.9
N91 C96 C94 103(3)
N91 C96 H96 128.7
C94 C96 H96 128.7
C98 C97 C99 110(3)
C98 C97 S93 115(3)
C99 C97 S93 134(3)
C97 C98 C100 110(3)
C97 C98 S94 121(3)
C100 C98 S94 128(3)
N92 C99 C97 103(3)
N92 C99 H99 128.5
C97 C99 H99 128.5
N92 C100 C98 103(3)
N92 C100 H100 128.4
C98 C100 H100 128.4
N91 C101 C103 112(3)
N91 C101 C102 115(3)
C103 C101 C102 115(3)
N91 C101 H101 104.6
C103 C101 H101 104.6
C102 C101 H101 104.6
C101 C102 H10A 109.5
C101 C102 H10B 109.5
H10A C102 H10B 109.5
C101 C102 H10C 109.5
H10A C102 H10C 109.5
H10B C102 H10C 109.5
C104 C103 C108 122(3)
C104 C103 C101 124(3)
C108 C103 C101 114(3)
C103 C104 C105 123(4)
C103 C104 H104 118.7
C105 C104 H104 118.7
C106 C105 C104 114(4)
C106 C105 H105 123.2
C104 C105 H105 123.2
C105 C106 C107 126(4)
C105 C106 H106 117.1
C107 C106 H106 117.1
C106 C107 C108 121(4)
C106 C107 H107 119.6
C108 C107 H107 119.6
C103 C108 C107 115(3)
C103 C108 H108 122.4
C107 C108 H108 122.4
C110 C109 N92 111(3)
C110 C109 C111 120(3)
N92 C109 C111 107(3)
C110 C109 H109 105.9
N92 C109 H109 105.9
C111 C109 H109 105.9
C109 C110 H11A 109.5
C109 C110 H11B 109.5
H11A C110 H11B 109.5
C109 C110 H11C 109.5
H11A C110 H11C 109.5
H11B C110 H11C 109.5
C112 C111 C116 117(3)
C112 C111 C109 122(3)
C116 C111 C109 121(3)
C111 C112 C113 119(4)
C111 C112 H112 120.5
C113 C112 H112 120.5
C114 C113 C112 123(4)
C114 C113 H113 118.3
C112 C113 H113 118.3
C113 C114 C115 116(4)
C113 C114 H114 121.8
C115 C114 H114 121.8
C116 C115 C114 121(4)
C116 C115 H115 119.6
C114 C115 H115 119.6
C115 C116 C111 123(4)
C115 C116 H116 118.7
C111 C116 H116 118.7
C96 N91 C95 114(3)
C96 N91 C101 123(3)
C95 N91 C101 122(3)
C100 N92 C99 113(3)
C100 N92 C109 127(3)
C99 N92 C109 120(3)
C91 S91 C93 94.0(17)
C91 S92 C94 92.3(16)
C92 S93 C97 93.7(17)
C92 S94 C98 90.9(17)
C122 C121 S122 122(3)
C122 C121 S121 120(2)
S122 C121 S121 118.1(19)
C121 C122 S123 121(2)
C121 C122 S124 119(2)
S123 C122 S124 120(2)
C125 C123 C124 107(3)
C125 C123 S121 137(3)
C124 C123 S121 116(3)
C123 C124 C126 112(3)
C123 C124 S122 119(3)
C126 C124 S122 130(3)
N121 C125 C123 107(3)
N121 C125 H125 126.5
C123 C125 H125 126.5
C124 C126 N121 103(3)
C124 C126 H126 128.5
N121 C126 H126 128.5
C128 C127 C129 110(3)
C128 C127 S123 117(3)
C129 C127 S123 132(3)
C127 C128 C130 109(3)
C127 C128 S124 117(3)
C130 C128 S124 134(3)
N122 C129 C127 103(3)
N122 C129 H129 128.7
C127 C129 H129 128.7
N122 C130 C128 105(3)
N122 C130 H130 127.5
C128 C130 H130 127.5
C133 C131 N121 110(3)
C133 C131 C132 116(3)
N121 C131 C132 110(3)
C133 C131 H131 107.2
N121 C131 H131 107.2
C132 C131 H131 107.2
C131 C132 H13A 109.5
C131 C132 H13B 109.5
H13A C132 H13B 109.5
C131 C132 H13C 109.5
H13A C132 H13C 109.5
H13B C132 H13C 109.5
C138 C133 C134 121(3)
C138 C133 C131 117(3)
C134 C133 C131 122(3)
C133 C134 C135 120(4)
C133 C134 H134 120.2
C135 C134 H134 120.2
C136 C135 C134 119(4)
C136 C135 H135 120.6
C134 C135 H135 120.6
C135 C136 C137 124(4)
C135 C136 H136 117.8
C137 C136 H136 117.8
C138 C137 C136 117(4)
C138 C137 H137 121.3
C136 C137 H137 121.3
C133 C138 C137 119(3)
C133 C138 H138 120.5
C137 C138 H138 120.5
N122 C139 C140 111(3)
N122 C139 C141 111(3)
C140 C139 C141 110(3)
N122 C139 H139 108.5
C140 C139 H139 108.5
C141 C139 H139 108.5
C139 C140 H14A 109.5
C139 C140 H14B 109.5
H14A C140 H14B 109.5
C139 C140 H14C 109.5
H14A C140 H14C 109.5
H14B C140 H14C 109.5
C142 C141 C146 120(3)
C142 C141 C139 123(3)
C146 C141 C139 117(3)
C141 C142 C143 115(3)
C141 C142 H142 122.7
C143 C142 H142 122.7
C144 C143 C142 125(4)
C144 C143 H143 117.7
C142 C143 H143 117.7
C143 C144 C145 120(4)
C143 C144 H144 120.0
C145 C144 H144 120.0
C146 C145 C144 119(4)
C146 C145 H145 120.7
C144 C145 H145 120.7
C145 C146 C141 122(4)
C145 C146 H146 119.1
C141 C146 H146 119.1
C125 N121 C126 111(3)
C125 N121 C131 124(3)
C126 N121 C131 125(3)
C130 N122 C129 113(3)
C130 N122 C139 123(3)
C129 N122 C139 124(3)
C123 S121 C121 94.7(18)
C121 S122 C124 92.7(17)
C122 S123 C127 92.1(17)
C122 S124 C128 93.1(17)
C152 C151 S151 124(2)
C152 C151 S152 118(2)
S151 C151 S152 117.5(17)
C151 C152 S154 124(2)
C151 C152 S153 118(2)
S154 C152 S153 118.6(17)
C155 C153 C154 107(3)
C155 C153 S151 137(3)
C154 C153 S151 115(2)
C153 C154 C156 111(3)
C153 C154 S152 118(2)
C156 C154 S152 131(2)
C153 C155 N151 107(3)
C153 C155 H155 126.5
N151 C155 H155 126.5
N151 C156 C154 102(3)
N151 C156 H156 128.8
C154 C156 H156 128.8
C158 C157 C159 111(3)
C158 C157 S153 119(2)
C159 C157 S153 130(2)
C157 C158 C160 108(3)
C157 C158 S154 117(2)
C160 C158 S154 135(3)
N152 C159 C157 103(3)
N152 C159 H159 128.6
C157 C159 H159 128.6
N152 C160 C158 107(3)
N152 C160 H160 126.5
C158 C160 H160 126.5
N151 C161 C163 112(3)
N151 C161 C162 113(3)
C163 C161 C162 116(3)
N151 C161 H161 104.7
C163 C161 H161 104.7
C162 C161 H161 104.7
C161 C162 H16A 109.5
C161 C162 H16B 109.5
H16A C162 H16B 109.5
C161 C162 H16C 109.5
H16A C162 H16C 109.5
H16B C162 H16C 109.5
C164 C163 C168 117(3)
C164 C163 C161 123(3)
C168 C163 C161 120(3)
C163 C164 C165 123(3)
C163 C164 H164 118.6
C165 C164 H164 118.6
C166 C165 C164 118(3)
C166 C165 H165 120.8
C164 C165 H165 120.8
C165 C166 C167 123(3)
C165 C166 H166 118.6
C167 C166 H166 118.6
C168 C167 C166 115(3)
C168 C167 H167 122.3
C166 C167 H167 122.3
C167 C168 C163 124(3)
C167 C168 H168 118.1
C163 C168 H168 118.1
C171 C169 N152 110(3)
C171 C169 C170 113(3)
N152 C169 C170 113(3)
C171 C169 H169 106.7
N152 C169 H169 106.7
C170 C169 H169 106.7
C169 C170 H17A 109.5
C169 C170 H17B 109.5
H17A C170 H17B 109.5
C169 C170 H17C 109.5
H17A C170 H17C 109.5
H17B C170 H17C 109.5
C172 C171 C176 117(3)
C172 C171 C169 122(3)
C176 C171 C169 120(3)
C171 C172 C173 117(3)
C171 C172 H172 121.4
C173 C172 H172 121.4
C174 C173 C172 125(3)
C174 C173 H173 117.4
C172 C173 H173 117.4
C173 C174 C175 118(3)
C173 C174 H174 120.8
C175 C174 H174 120.8
C176 C175 C174 119(3)
C176 C175 H175 120.4
C174 C175 H175 120.4
C175 C176 C171 122(3)
C175 C176 H176 118.8
C171 C176 H176 118.8
C156 N151 C155 112(3)
C156 N151 C161 125(3)
C155 N151 C161 122(3)
C160 N152 C159 112(3)
C160 N152 C169 125(3)
C159 N152 C169 123(3)
C151 S151 C153 95.5(15)
C151 S152 C154 93.6(15)
C157 S153 C152 91.4(15)
C152 S154 C158 93.8(15)
I1 I2 I3 177.33(16)
I13 I12 I11 177.48(16)
I23 I22 I21 176.44(16)
I31 I32 I33 176.98(15)
I43 I42 I41 178.34(16)
I51 I52 I53 178.48(16)

loop_
_geom_bond_atom_site_label_1
_geom_bond_atom_site_label_2
_geom_bond_distance
C1 C2 1.43(3)
C1 S1 1.72(3)
C1 S2 1.73(3)
C2 S4 1.70(3)
C2 S3 1.76(3)
C3 C5 1.36(3)
C3 C4 1.38(3)
C3 S1 1.75(3)
C4 C6 1.40(3)
C4 S2 1.77(3)
C5 N1 1.39(3)
C5 H5 0.9500
C6 N1 1.37(3)
C6 H6 0.9500
C7 C8 1.36(3)
C7 C9 1.43(3)
C7 S3 1.75(3)
C8 C10 1.40(3)
C8 S4 1.72(3)
C9 N2 1.40(3)
C9 H9 0.9500
C10 N2 1.36(3)
C10 H10 0.9500
C11 N1 1.47(3)
C11 C13 1.51(3)
C11 C12 1.53(3)
C11 H11 1.0000
C12 H12A 0.9800
C12 H12B 0.9800
C12 H12C 0.9800
C13 C14 1.39(3)
C13 C18 1.41(3)
C14 C15 1.39(3)
C14 H14 0.9500
C15 C16 1.37(3)
C15 H15 0.9500
C16 C17 1.43(3)
C16 H16 0.9500
C17 C18 1.38(3)
C17 H17 0.9500
C18 H18 0.9500
C19 C21 1.50(3)
C19 N2 1.51(3)
C19 C20 1.52(3)
C19 H19 1.0000
C20 H20A 0.9800
C20 H20B 0.9800
C20 H20C 0.9800
C21 C22 1.40(3)
C21 C26 1.39(3)
C22 C23 1.40(3)
C22 H22 0.9500
C23 C24 1.31(3)
C23 H23 0.9500
C24 C25 1.39(3)
C24 H24 0.9500
C25 C26 1.37(3)
C25 H25 0.9500
C26 H26 0.9500
C31 C32 1.39(4)
C31 S32 1.72(3)
C31 S31 1.74(3)
C32 S34 1.73(3)
C32 S33 1.74(3)
C33 C34 1.34(4)
C33 C35 1.38(4)
C33 S31 1.73(3)
C34 C36 1.40(4)
C34 S32 1.78(3)
C35 N31 1.39(4)
C35 H35 0.9500
C36 N31 1.40(4)
C36 H36 0.9500
C37 C38 1.37(4)
C37 C39 1.44(4)
C37 S33 1.76(3)
C38 C40 1.42(4)
C38 S34 1.73(3)
C39 N32 1.43(4)
C39 H39 0.9500
C40 N32 1.37(4)
C40 H40 0.9500
C41 N31 1.49(4)
C41 C43 1.54(4)
C41 C42 1.54(4)
C41 H41 1.0000
C42 H42A 0.9800
C42 H42B 0.9800
C42 H42C 0.9800
C43 C44 1.40(4)
C43 C48 1.43(4)
C44 C45 1.43(4)
C44 H44 0.9500
C45 C46 1.33(4)
C45 H45 0.9500
C46 C47 1.40(4)
C46 H46 0.9500
C47 C48 1.40(4)
C47 H47 0.9500
C48 H48 0.9500
C49 N32 1.48(4)
C49 C50 1.52(4)
C49 C51 1.53(4)
C49 H49 1.0000
C50 H50A 0.9800
C50 H50B 0.9800
C50 H50C 0.9800
C51 C52 1.37(4)
C51 C56 1.41(4)
C52 C53 1.41(4)
C52 H52 0.9500
C53 C54 1.32(4)
C53 H53 0.9500
C54 C55 1.36(4)
C54 H54 0.9500
C55 C56 1.37(4)
C55 H55 0.9500
C56 H56 0.9500
C61 C62 1.42(4)
C61 S62 1.69(3)
C61 S61 1.75(3)
C62 S64 1.70(3)
C62 S63 1.74(3)
C63 C65 1.36(4)
C63 C64 1.39(4)
C63 S61 1.73(3)
C64 C66 1.37(4)
C64 S62 1.76(3)
C65 N61 1.39(4)
C65 H65 0.9500
C66 N61 1.36(4)
C66 H66 0.9500
C67 C68 1.37(4)
C67 C69 1.40(4)
C67 S63 1.77(3)
C68 C70 1.43(4)
C68 S64 1.70(3)
C69 N62 1.40(4)
C69 H69 0.9500
C70 N62 1.40(4)
C70 H70 0.9500
C71 N61 1.49(4)
C71 C73 1.53(4)
C71 C72 1.54(4)
C71 H71 1.0000
C72 H72A 0.9800
C72 H72B 0.9800
C72 H72C 0.9800
C73 C74 1.38(4)
C73 C78 1.44(4)
C74 C75 1.44(4)
C74 H74 0.9500
C75 C76 1.36(4)
C75 H75 0.9500
C76 C77 1.40(4)
C76 H76 0.9500
C77 C78 1.43(4)
C77 H77 0.9500
C78 H78 0.9500
C79 N62 1.50(4)
C79 C81 1.51(4)
C79 C80 1.54(4)
C79 H79 1.0000
C80 H80A 0.9800
C80 H80B 0.9800
C80 H80C 0.9800
C81 C86 1.39(4)
C81 C82 1.40(4)
C82 C83 1.43(4)
C82 H82 0.9500
C83 C84 1.32(4)
C83 H83 0.9500
C84 C85 1.40(4)
C84 H84 0.9500
C85 C86 1.37(4)
C85 H85 0.9500
C86 H86 0.9500
C91 C92 1.41(3)
C91 S91 1.74(3)
C91 S92 1.75(3)
C92 S93 1.74(3)
C92 S94 1.73(3)
C93 C94 1.35(4)
C93 C95 1.40(4)
C93 S91 1.76(3)
C94 C96 1.39(4)
C94 S92 1.80(3)
C95 N91 1.40(4)
C95 H95 0.9500
C96 N91 1.36(4)
C96 H96 0.9500
C97 C98 1.33(4)
C97 C99 1.43(4)
C97 S93 1.74(3)
C98 C100 1.44(4)
C98 S94 1.75(3)
C99 N92 1.41(4)
C99 H99 0.9500
C100 N92 1.39(4)
C100 H100 0.9500
C101 N91 1.48(4)
C101 C103 1.53(4)
C101 C102 1.53(4)
C101 H101 1.0000
C102 H10A 0.9800
C102 H10B 0.9800
C102 H10C 0.9800
C103 C104 1.38(4)
C103 C108 1.43(4)
C104 C105 1.48(4)
C104 H104 0.9500
C105 C106 1.36(4)
C105 H105 0.9500
C106 C107 1.39(4)
C106 H106 0.9500
C107 C108 1.44(4)
C107 H107 0.9500
C108 H108 0.9500
C109 C110 1.48(4)
C109 N92 1.51(4)
C109 C111 1.51(4)
C109 H109 1.0000
C110 H11A 0.9800
C110 H11B 0.9800
C110 H11C 0.9800
C111 C112 1.39(4)
C111 C116 1.39(4)
C112 C113 1.39(4)
C112 H112 0.9500
C113 C114 1.33(4)
C113 H113 0.9500
C114 C115 1.40(4)
C114 H114 0.9500
C115 C116 1.33(4)
C115 H115 0.9500
C116 H116 0.9500
C121 C122 1.43(4)
C121 S122 1.73(3)
C121 S121 1.76(3)
C122 S123 1.71(3)
C122 S124 1.72(3)
C123 C125 1.36(4)
C123 C124 1.37(4)
C123 S121 1.75(3)
C124 C126 1.37(4)
C124 S122 1.79(3)
C125 N121 1.36(4)
C125 H125 0.9500
C126 N121 1.39(4)
C126 H126 0.9500
C127 C128 1.38(4)
C127 C129 1.41(4)
C127 S123 1.77(3)
C128 C130 1.40(4)
C128 S124 1.73(3)
C129 N122 1.41(4)
C129 H129 0.9500
C130 N122 1.36(4)
C130 H130 0.9500
C131 C133 1.52(4)
C131 N121 1.52(4)
C131 C132 1.54(4)
C131 H131 1.0000
C132 H13A 0.9800
C132 H13B 0.9800
C132 H13C 0.9800
C133 C138 1.41(4)
C133 C134 1.41(4)
C134 C135 1.43(4)
C134 H134 0.9500
C135 C136 1.32(4)
C135 H135 0.9500
C136 C137 1.43(4)
C136 H136 0.9500
C137 C138 1.42(4)
C137 H137 0.9500
C138 H138 0.9500
C139 N122 1.50(4)
C139 C140 1.50(4)
C139 C141 1.53(4)
C139 H139 1.0000
C140 H14A 0.9800
C140 H14B 0.9800
C140 H14C 0.9800
C141 C142 1.40(4)
C141 C146 1.41(4)
C142 C143 1.40(4)
C142 H142 0.9500
C143 C144 1.34(4)
C143 H143 0.9500
C144 C145 1.37(4)
C144 H144 0.9500
C145 C146 1.36(4)
C145 H145 0.9500
C146 H146 0.9500
C151 C152 1.42(3)
C151 S151 1.72(3)
C151 S152 1.74(3)
C152 S154 1.71(3)
C152 S153 1.76(3)
C153 C155 1.36(4)
C153 C154 1.37(3)
C153 S151 1.75(3)
C154 C156 1.41(4)
C154 S152 1.77(3)
C155 N151 1.38(3)
C155 H155 0.9500
C156 N151 1.37(3)
C156 H156 0.9500
C157 C158 1.35(3)
C157 C159 1.43(4)
C157 S153 1.75(3)
C158 C160 1.40(4)
C158 S154 1.73(3)
C159 N152 1.40(3)
C159 H159 0.9500
C160 N152 1.36(3)
C160 H160 0.9500
C161 N151 1.46(3)
C161 C163 1.51(4)
C161 C162 1.53(4)
C161 H161 1.0000
C162 H16A 0.9800
C162 H16B 0.9800
C162 H16C 0.9800
C163 C164 1.38(4)
C163 C168 1.41(4)
C164 C165 1.38(4)
C164 H164 0.9500
C165 C166 1.36(4)
C165 H165 0.9500
C166 C167 1.43(4)
C166 H166 0.9500
C167 C168 1.38(4)
C167 H167 0.9500
C168 H168 0.9500
C169 C171 1.49(4)
C169 N152 1.50(3)
C169 C170 1.52(4)
C169 H169 1.0000
C170 H17A 0.9800
C170 H17B 0.9800
C170 H17C 0.9800
C171 C172 1.41(4)
C171 C176 1.39(4)
C172 C173 1.40(4)
C172 H172 0.9500
C173 C174 1.31(4)
C173 H173 0.9500
C174 C175 1.39(4)
C174 H174 0.9500
C175 C176 1.37(4)
C175 H175 0.9500
C176 H176 0.9500
I1 I2 2.898(4)
I2 I3 2.965(4)
I11 I12 2.967(4)
I12 I13 2.907(4)
I21 I22 2.972(5)
I22 I23 2.913(5)
I31 I32 2.913(5)
I32 I33 2.977(4)
I41 I42 2.968(4)
I42 I43 2.886(4)
I51 I52 2.887(4)
I52 I53 2.963(4)
